data_4346704
loop_
_publ_author_name
'An, Haiyan'
'Wang, Lin'
'Hu, Ying'
'Xu, Tieqi'
'Hou, Yujiao'

_publ_section_title
;
 Spontaneous Resolution of Evans-Showell-Type Polyoxometalates in
 Constructing Chiral Inorganic-Organic Hybrid Architectures.
;
_journal_issue 1
_journal_name_full 'Inorganic chemistry'
_journal_page_first 144
_journal_page_last 153
_journal_paper_doi 10.1021/acs.inorgchem.5b01994
_journal_volume 55
_journal_year 2016
_chemical_formula_sum 'C32 H58 Co3 Mo10 N4 O57'
_chemical_formula_weight 2547.01
_space_group_crystal_system triclinic
_space_group_IT_number 1
_space_group_name_Hall 'P 1'
_space_group_name_H-M_alt 'P 1'
_atom_sites_solution_hydrogens geom
_audit_creation_method SHELXL-2014
_cell_angle_alpha 103.370(7)
_cell_angle_beta 94.808(7)
_cell_angle_gamma 104.838(7)
_cell_formula_units_Z 1
_cell_length_a 9.9886(12)
_cell_length_b 13.5037(12)
_cell_length_c 13.5899(19)
_cell_measurement_reflns_used 7888
_cell_measurement_temperature 296(2)
_cell_measurement_theta_max 24.999
_cell_measurement_theta_min 1.929
_cell_volume 1703.8(4)
_computing_structure_refinement 'SHELXL-2014 (Sheldrick, 2014)'
_diffrn_ambient_temperature 296(2)
_diffrn_measured_fraction_theta_full 0.938
_diffrn_measured_fraction_theta_max 0.968
_diffrn_measurement_device_type 'Bruker Smart Apex CCD'
_diffrn_radiation_type MoK\a
_diffrn_radiation_wavelength 0.71073
_diffrn_reflns_av_R_equivalents 0.0398
_diffrn_reflns_av_unetI/netI 0.0659
_diffrn_reflns_Laue_measured_fraction_full 0.938
_diffrn_reflns_Laue_measured_fraction_max 0.968
_diffrn_reflns_limit_h_max 11
_diffrn_reflns_limit_h_min -11
_diffrn_reflns_limit_k_max 16
_diffrn_reflns_limit_k_min -16
_diffrn_reflns_limit_l_max 11
_diffrn_reflns_limit_l_min -16
_diffrn_reflns_number 7888
_diffrn_reflns_point_group_measured_fraction_full 0.543
_diffrn_reflns_point_group_measured_fraction_max 0.560
_diffrn_reflns_theta_full 25.242
_diffrn_reflns_theta_max 24.999
_diffrn_reflns_theta_min 1.929
_exptl_absorpt_coefficient_mu 2.604
_exptl_absorpt_correction_T_max 0.642
_exptl_absorpt_correction_T_min 0.524
_exptl_absorpt_correction_type empirical
_exptl_crystal_colour 'dark green'
_exptl_crystal_density_diffrn 2.482
_exptl_crystal_description block
_exptl_crystal_F_000 1235
_exptl_crystal_size_max 0.26
_exptl_crystal_size_mid 0.21
_exptl_crystal_size_min 0.17
_refine_diff_density_max 2.141
_refine_diff_density_min -1.699
_refine_diff_density_rms 0.221
_refine_ls_abs_structure_details
;
 Flack x determined using 741 quotients [(I+)-(I-)]/[(I+)+(I-)]
 (Parsons, Flack and Wagner, Acta Cryst. B69 (2013) 249-259).
;
_refine_ls_abs_structure_Flack 0.13(4)
_refine_ls_extinction_method none
_refine_ls_goodness_of_fit_ref 1.035
_refine_ls_hydrogen_treatment constr
_refine_ls_matrix_type full
_refine_ls_number_parameters 955
_refine_ls_number_reflns 6693
_refine_ls_number_restraints 23
_refine_ls_restrained_S_all 1.034
_refine_ls_R_factor_all 0.0645
_refine_ls_R_factor_gt 0.0529
_refine_ls_shift/su_max 0.001
_refine_ls_shift/su_mean 0.000
_refine_ls_structure_factor_coef Fsqd
_refine_ls_weighting_details 'w=1/[\s^2^(Fo^2^)+(0.1005P)^2^+2.5447P] where P=(Fo^2^+2Fc^2^)/3'
_refine_ls_weighting_scheme calc
_refine_ls_wR_factor_gt 0.1352
_refine_ls_wR_factor_ref 0.1500
_reflns_Friedel_coverage 0.157
_reflns_Friedel_fraction_full 0.147
_reflns_Friedel_fraction_max 0.152
_reflns_number_gt 5787
_reflns_number_total 6693
_reflns_threshold_expression 'I > 2\s(I)'
_cod_data_source_file ic5b01994_si_003.cif
_cod_data_source_block 2h
_cod_database_code 4346704
_shelx_space_group_comment
;
The symmetry employed for this shelxl refinement is uniquely defined
by the following loop, which should always be used as a source of
symmetry information in preference to the above space-group names.
They are only intended as comments.
;
_shelxl_version_number 2014-3

loop_
_space_group_symop_operation_xyz
'x, y, z'

loop_
_atom_site_label
_atom_site_type_symbol
_atom_site_fract_x
_atom_site_fract_y
_atom_site_fract_z
_atom_site_U_iso_or_equiv
_atom_site_adp_type
_atom_site_occupancy
_atom_site_site_symmetry_order
_atom_site_calc_flag
_atom_site_refinement_flags_posn
_atom_site_refinement_flags_adp
Mo1 Mo 0.26737(15) 0.21949(11) 0.88851(12) 0.0238(4) Uani 1 1 d . .
Mo2 Mo 0.19463(16) 0.15628(11) 0.63980(12) 0.0271(4) Uani 1 1 d . .
Mo3 Mo 0.32848(16) 0.33086(12) 0.51038(13) 0.0277(4) Uani 1 1 d . .
Mo4 Mo 0.49712(16) 0.57507(11) 0.64492(12) 0.0271(4) Uani 1 1 d . .
Mo5 Mo 0.53284(14) 0.63560(10) 0.89460(12) 0.0228(4) Uani 1 1 d . .
Mo6 Mo 0.67719(14) 0.43545(11) 0.85033(12) 0.0229(4) Uani 1 1 d . .
Mo7 Mo 0.73495(14) 0.50966(11) 1.09774(12) 0.0238(4) Uani 1 1 d . .
Mo8 Mo 0.45860(15) 0.50740(11) 1.22593(12) 0.0253(4) Uani 1 1 d . .
Mo9 Mo 0.14512(14) 0.44787(12) 1.09402(12) 0.0248(4) Uani 1 1 d . .
Mo10 Mo 0.10737(14) 0.40095(11) 0.84671(12) 0.0222(4) Uani 1 1 d . .
Co1 Co 0.3754(2) 0.39492(17) 0.76309(19) 0.0182(5) Uani 1 1 d . .
Co2 Co 0.4170(2) 0.44859(17) 0.97558(19) 0.0181(5) Uani 1 1 d . .
Co3 Co -0.1999(3) 0.2964(2) 0.4074(2) 0.0352(6) Uani 1 1 d . .
O1 O 0.2382(16) 0.0573(11) 0.5567(12) 0.042(4) Uani 1 1 d . .
O2 O 0.4224(15) 0.6132(11) 1.3048(12) 0.036(4) Uani 1 1 d . .
O3 O 0.1064(14) 0.1437(11) 0.8980(12) 0.036(3) Uani 1 1 d . .
O4 O 0.3876(16) 0.2366(12) 0.4315(12) 0.041(4) Uani 1 1 d . .
O5 O 0.6756(15) 0.3251(11) 0.7571(12) 0.035(3) Uani 1 1 d . .
O6 O 0.8273(13) 0.5309(11) 0.8462(11) 0.031(3) Uani 1 1 d . .
O7 O 0.2798(15) 0.4086(11) 1.1804(11) 0.034(3) Uani 1 1 d . .
O8 O 0.0046(14) 0.3389(11) 1.0812(12) 0.038(4) Uani 1 1 d . .
O9 O 0.2941(13) 0.1406(9) 0.7610(11) 0.029(3) Uani 1 1 d . .
O10 O 0.1050(14) 0.4956(10) 0.9740(11) 0.030(3) Uani 1 1 d . .
O11 O 0.5508(13) 0.4953(10) 0.7720(11) 0.025(3) Uani 1 1 d . .
O12 O 0.3649(14) 0.5427(10) 1.0836(11) 0.026(3) Uani 1 1 d . .
O13 O 0.5915(13) 0.5401(10) 0.9711(10) 0.023(3) Uani 1 1 d . .
O14 O 0.2358(17) 0.3775(12) 0.4294(12) 0.041(4) Uani 1 1 d . .
O15 O 0.3988(14) 0.2833(10) 0.6514(11) 0.027(3) Uani 1 1 d . .
O16 O 0.2028(14) 0.3001(10) 0.7684(11) 0.025(3) Uani 1 1 d . .
O17 O 0.5028(13) 0.4410(11) 0.5547(11) 0.032(3) Uani 1 1 d . .
O18 O 0.6328(13) 0.5937(10) 1.1894(11) 0.030(3) Uani 1 1 d . .
O19 O 0.0257(15) 0.1027(11) 0.6505(13) 0.046(4) Uani 1 1 d . .
O20 O 0.5307(16) 0.4462(11) 1.3036(11) 0.035(3) Uani 1 1 d . .
O21 O 0.5124(12) 0.4102(8) 1.0848(10) 0.018(3) Uani 1 1 d . .
O22 O 0.7346(14) 0.4051(10) 0.9742(11) 0.029(3) Uani 1 1 d . .
O23 O 0.3372(13) 0.4960(10) 0.8710(11) 0.025(3) Uani 1 1 d . .
O24 O 0.2367(14) 0.3537(10) 0.9674(10) 0.025(3) Uani 1 1 d . .
O25 O 0.4534(13) 0.3486(9) 0.8671(10) 0.019(3) Uani 1 1 d . .
O26 O 0.8669(13) 0.6176(10) 1.0926(11) 0.033(3) Uani 1 1 d . .
O27 O 0.1660(13) 0.2432(11) 0.5503(11) 0.029(3) Uani 1 1 d . .
O28 O 0.1153(16) 0.5491(12) 1.1836(12) 0.041(4) Uani 1 1 d . .
O29 O 0.3067(15) 0.4502(10) 0.6535(11) 0.028(3) Uani 1 1 d . .
O30 O 0.6979(14) 0.7167(10) 0.9008(12) 0.037(4) Uani 1 1 d . .
O31 O 0.7996(14) 0.4579(11) 1.1860(12) 0.036(4) Uani 1 1 d . .
O32 O 0.4500(15) 0.6494(10) 0.7686(11) 0.033(3) Uani 1 1 d . .
O33 O 0.0722(14) 0.4654(10) 0.7569(11) 0.031(3) Uani 1 1 d . .
O34 O 0.4100(16) 0.6233(12) 0.5639(12) 0.044(4) Uani 1 1 d . .
O35 O -0.0402(13) 0.3015(10) 0.8387(11) 0.032(3) Uani 1 1 d . .
O36 O 0.6689(14) 0.6456(12) 0.6554(13) 0.042(4) Uani 1 1 d . .
O37 O 0.4596(15) 0.7014(10) 0.9879(11) 0.033(3) Uani 1 1 d . .
O38 O 0.3812(14) 0.1954(10) 0.9760(11) 0.032(3) Uani 1 1 d . .
O39 O 0.0486(17) -0.1571(14) 0.7516(17) 0.066(5) Uani 1 1 d . .
O40 O 0.1603(17) -0.2743(12) 0.6868(15) 0.059(5) Uani 1 1 d . .
O41 O -0.3765(17) 0.7803(13) 1.2229(15) 0.056(4) Uani 1 1 d . .
O42 O -0.2814(19) 0.9520(12) 1.2862(14) 0.056(4) Uani 1 1 d . .
O43 O -0.3441(16) 0.1346(12) 0.1149(14) 0.056(4) Uani 1 1 d . .
O44 O -0.2529(15) 0.0033(12) 0.0640(13) 0.047(4) Uani 1 1 d . .
O45 O -0.655(3) 0.8458(16) 0.4922(17) 0.088(8) Uani 1 1 d . .
O46 O -0.526(2) 1.0053(18) 0.5535(19) 0.080(6) Uani 1 1 d . .
N1 N 0.8195(17) 0.0866(13) 0.8485(14) 0.037(4) Uani 1 1 d . .
H1A H 0.9032 0.1286 0.8671 0.044 Uiso 1 1 calc R U
N2 N 0.396(2) 0.883(2) 1.2677(18) 0.071(8) Uani 1 1 d . .
H2B H 0.4802 0.8789 1.2653 0.086 Uiso 1 1 calc R U
N3 N -1.0180(19) -0.2255(15) -0.0402(16) 0.046(5) Uani 1 1 d . .
H3B H -1.1012 -0.2686 -0.0555 0.056 Uiso 1 1 calc R U
N4 N -0.008(2) 0.7167(17) 0.4533(17) 0.053(5) Uani 1 1 d . .
H4A H 0.0624 0.6920 0.4415 0.064 Uiso 1 1 calc R U
C1 C 0.154(2) -0.1786(16) 0.7333(17) 0.037(5) Uani 1 1 d . .
C2 C 0.295(2) -0.0956(17) 0.764(2) 0.046(6) Uani 1 1 d . .
H2A H 0.2991 -0.0243 0.7866 0.055 Uiso 1 1 calc R U
C3 C 0.412(2) -0.1228(14) 0.7589(18) 0.036(5) Uani 1 1 d . .
H3A H 0.4050 -0.1945 0.7345 0.043 Uiso 1 1 calc R U
C4 C 0.554(2) -0.0466(16) 0.7897(17) 0.037(5) Uani 1 1 d . .
C5 C 0.672(2) -0.0866(16) 0.7776(19) 0.041(6) Uani 1 1 d . .
H5A H 0.6604 -0.1585 0.7501 0.049 Uiso 1 1 calc R U
C6 C 0.805(2) -0.0150(18) 0.8082(19) 0.045(5) Uani 1 1 d . .
H6A H 0.8835 -0.0389 0.8001 0.054 Uiso 1 1 calc R U
C7 C 0.714(2) 0.1278(17) 0.8619(18) 0.043(5) Uani 1 1 d . .
H7A H 0.7286 0.2001 0.8901 0.051 Uiso 1 1 calc R U
C8 C 0.579(2) 0.0588(16) 0.832(2) 0.049(6) Uani 1 1 d . .
H8A H 0.5025 0.0859 0.8420 0.059 Uiso 1 1 calc R U
C9 C -0.268(2) 0.8652(16) 1.2536(17) 0.040(5) Uani 1 1 d . .
C10 C -0.130(3) 0.844(2) 1.245(2) 0.055(6) Uani 1 1 d . .
H10A H -0.1282 0.7754 1.2122 0.066 Uiso 1 1 calc R U
C11 C -0.008(2) 0.919(2) 1.282(2) 0.053(6) Uani 1 1 d . .
H11A H -0.0088 0.9869 1.3140 0.064 Uiso 1 1 calc R U
C12 C 0.122(2) 0.8975(17) 1.2736(18) 0.042(5) Uani 1 1 d . .
C13 C 0.149(3) 0.7981(18) 1.240(2) 0.049(6) Uani 1 1 d . .
H13A H 0.0746 0.7365 1.2173 0.059 Uiso 1 1 calc R U
C14 C 0.285(3) 0.791(2) 1.239(2) 0.050(6) Uani 1 1 d . .
H14A H 0.3015 0.7256 1.2189 0.059 Uiso 1 1 calc R U
C15 C 0.374(3) 0.976(2) 1.299(2) 0.070(8) Uani 1 1 d . .
H15A H 0.4510 1.0355 1.3168 0.084 Uiso 1 1 calc R U
C16 C 0.246(3) 0.991(2) 1.306(2) 0.059(7) Uani 1 1 d . .
H16A H 0.2371 1.0587 1.3317 0.071 Uiso 1 1 calc R U
C17 C -0.3554(19) 0.0420(15) 0.0791(16) 0.033(4) Uani 1 1 d . .
C18 C -0.498(2) -0.0415(16) 0.0451(16) 0.037(5) Uani 1 1 d . .
H18A H -0.5015 -0.1129 0.0228 0.045 Uiso 1 1 calc R U
C19 C -0.612(2) -0.0143(14) 0.0470(16) 0.034(5) Uani 1 1 d . .
H19A H -0.6047 0.0576 0.0703 0.041 Uiso 1 1 calc R U
C20 C -0.759(2) -0.0907(17) 0.0140(18) 0.041(5) Uani 1 1 d . .
C21 C -0.873(3) -0.0521(17) 0.017(2) 0.048(6) Uani 1 1 d . .
H21A H -0.8618 0.0204 0.0392 0.058 Uiso 1 1 calc R U
C22 C -1.005(2) -0.122(2) -0.015(2) 0.056(7) Uani 1 1 d . .
H22A H -1.0835 -0.0977 -0.0179 0.067 Uiso 1 1 calc R U
C23 C -0.913(2) -0.2654(16) -0.0434(19) 0.046(6) Uani 1 1 d . .
H23A H -0.9282 -0.3384 -0.0658 0.055 Uiso 1 1 calc R U
C24 C -0.780(2) -0.1982(15) -0.013(2) 0.045(6) Uani 1 1 d . .
H24A H -0.7042 -0.2258 -0.0110 0.054 Uiso 1 1 calc R U
C25 C -0.540(3) 0.911(3) 0.522(3) 0.071(8) Uani 1 1 d D U
C26 C -0.391(3) 0.913(3) 0.526(3) 0.112(13) Uani 1 1 d D U
H26A H -0.3171 0.9747 0.5480 0.134 Uiso 1 1 calc R U
C27 C -0.372(5) 0.818(3) 0.495(3) 0.095(11) Uani 1 1 d D U
H27A H -0.4521 0.7600 0.4760 0.114 Uiso 1 1 calc R U
C28 C -0.234(2) 0.794(2) 0.4865(19) 0.056(7) Uani 1 1 d . .
C29 C -0.249(3) 0.687(2) 0.4449(18) 0.050(6) Uani 1 1 d . .
H29A H -0.3381 0.6394 0.4287 0.060 Uiso 1 1 calc R U
C30 C -0.140(3) 0.6521(16) 0.4279(17) 0.045(6) Uani 1 1 d . .
H30A H -0.1541 0.5804 0.3974 0.054 Uiso 1 1 calc R U
C31 C 0.013(3) 0.822(2) 0.498(2) 0.059(8) Uani 1 1 d . .
H31A H 0.1039 0.8673 0.5171 0.070 Uiso 1 1 calc R U
C32 C -0.093(3) 0.8595(18) 0.514(2) 0.054(6) Uani 1 1 d . .
H32A H -0.0756 0.9316 0.5441 0.065 Uiso 1 1 calc R U
O1W O -0.3497(15) 0.1898(11) 0.4616(13) 0.045(4) Uani 1 1 d . .
O2W O -0.3624(17) 0.2746(11) 0.2885(13) 0.047(4) Uani 1 1 d . .
O3W O -0.2547(16) 0.4296(11) 0.4890(14) 0.050(4) Uani 1 1 d . .
O4W O -0.1329(17) 0.1648(12) 0.3352(14) 0.053(4) Uani 1 1 d . .
O5W O -0.0464(17) 0.3300(14) 0.5339(14) 0.056(4) Uani 1 1 d . .
O6W O -0.0567(16) 0.3864(13) 0.3351(14) 0.055(4) Uani 1 1 d . .
OW1 O -0.0868(15) -0.4233(12) 0.6605(12) 0.047(4) Uani 1 1 d . .
OW2 O 0.2674(18) 0.2047(12) 1.2078(15) 0.060(5) Uani 1 1 d . .
OW3 O 0.1717(19) 0.5937(14) 0.4123(14) 0.057(5) Uani 1 1 d . .
OW4 O -0.0184(16) 0.1599(12) 0.1520(13) 0.053(4) Uani 1 1 d . .
OW5 O -0.220(2) 0.177(2) 0.6377(17) 0.091(7) Uani 1 1 d . .

loop_
_atom_site_aniso_label
_atom_site_aniso_U_11
_atom_site_aniso_U_22
_atom_site_aniso_U_33
_atom_site_aniso_U_23
_atom_site_aniso_U_13
_atom_site_aniso_U_12
Mo1 0.0205(7) 0.0144(7) 0.0315(9) 0.0042(7) -0.0019(6) -0.0002(6)
Mo2 0.0265(8) 0.0152(7) 0.0303(10) -0.0020(7) -0.0047(7) -0.0005(6)
Mo3 0.0225(8) 0.0271(8) 0.0269(9) 0.0008(7) -0.0023(6) 0.0031(7)
Mo4 0.0248(8) 0.0217(8) 0.0316(10) 0.0083(7) 0.0014(7) 0.0010(7)
Mo5 0.0187(7) 0.0132(7) 0.0317(9) 0.0037(6) -0.0009(6) -0.0007(6)
Mo6 0.0158(7) 0.0199(7) 0.0293(9) 0.0031(7) 0.0004(6) 0.0027(6)
Mo7 0.0161(7) 0.0224(7) 0.0266(9) 0.0019(7) -0.0031(6) 0.0009(6)
Mo8 0.0221(8) 0.0227(8) 0.0258(9) 0.0025(7) -0.0022(6) 0.0023(7)
Mo9 0.0176(7) 0.0246(8) 0.0284(9) 0.0048(7) 0.0013(6) 0.0018(6)
Mo10 0.0147(7) 0.0184(7) 0.0293(9) 0.0033(7) -0.0022(6) 0.0015(6)
Co1 0.0144(10) 0.0113(9) 0.0224(13) 0.0003(9) -0.0050(9) -0.0016(8)
Co2 0.0137(10) 0.0120(10) 0.0222(12) -0.0003(9) -0.0037(8) -0.0012(8)
Co3 0.0275(13) 0.0285(13) 0.0448(18) 0.0067(12) -0.0001(12) 0.0041(11)
O1 0.042(8) 0.029(7) 0.042(9) -0.010(7) -0.007(7) 0.011(7)
O2 0.037(8) 0.029(7) 0.036(9) -0.009(6) 0.012(7) 0.011(7)
O3 0.021(7) 0.027(7) 0.048(9) 0.004(7) -0.008(6) -0.006(6)
O4 0.037(8) 0.045(9) 0.034(9) 0.002(7) -0.001(7) 0.010(7)
O5 0.032(7) 0.027(7) 0.040(9) -0.001(6) 0.002(6) 0.010(6)
O6 0.018(6) 0.035(7) 0.041(9) 0.017(7) 0.010(6) 0.004(6)
O7 0.032(8) 0.029(7) 0.036(9) 0.009(6) -0.007(6) 0.003(6)
O8 0.022(7) 0.032(7) 0.055(10) 0.011(7) 0.004(7) 0.000(6)
O9 0.025(7) 0.012(6) 0.043(9) -0.004(6) 0.002(6) 0.001(5)
O10 0.023(7) 0.024(6) 0.046(9) 0.012(6) 0.012(6) 0.008(6)
O11 0.014(6) 0.017(6) 0.043(8) 0.009(6) 0.005(5) 0.002(5)
O12 0.021(7) 0.022(6) 0.033(8) 0.007(6) -0.004(6) 0.005(5)
O13 0.020(6) 0.019(6) 0.029(7) 0.006(6) 0.004(5) 0.002(5)
O14 0.051(9) 0.039(8) 0.026(8) 0.005(7) -0.008(7) 0.009(7)
O15 0.030(7) 0.020(6) 0.031(8) 0.000(6) 0.004(6) 0.012(6)
O16 0.020(6) 0.016(6) 0.034(8) -0.001(6) 0.001(6) 0.004(5)
O17 0.017(6) 0.029(7) 0.045(9) 0.010(7) 0.006(6) -0.002(6)
O18 0.018(7) 0.028(7) 0.033(8) 0.006(6) 0.000(6) -0.008(6)
O19 0.035(8) 0.030(8) 0.052(10) 0.000(7) -0.005(7) -0.013(7)
O20 0.037(8) 0.040(8) 0.020(7) 0.002(7) -0.003(6) 0.003(7)
O21 0.016(6) 0.006(5) 0.029(7) 0.000(5) 0.005(5) 0.004(5)
O22 0.030(7) 0.025(7) 0.032(8) 0.003(6) -0.003(6) 0.012(6)
O23 0.016(6) 0.019(7) 0.042(8) 0.018(6) 0.004(6) 0.002(5)
O24 0.020(7) 0.024(7) 0.025(7) 0.005(6) 0.001(5) -0.004(5)
O25 0.015(6) 0.010(6) 0.030(7) -0.002(5) 0.000(5) 0.007(5)
O26 0.025(7) 0.027(7) 0.035(8) 0.003(6) 0.004(6) -0.010(6)
O27 0.021(6) 0.034(7) 0.033(8) 0.009(6) -0.003(6) 0.011(6)
O28 0.045(9) 0.047(9) 0.037(9) 0.007(7) 0.014(7) 0.022(8)
O29 0.029(7) 0.024(7) 0.029(8) 0.009(6) 0.001(6) 0.003(6)
O30 0.028(7) 0.018(6) 0.057(10) 0.007(7) 0.001(7) -0.003(6)
O31 0.020(6) 0.044(8) 0.053(10) 0.011(7) 0.012(6) 0.022(6)
O32 0.035(7) 0.016(6) 0.045(9) 0.006(6) 0.001(6) 0.006(6)
O33 0.029(7) 0.026(7) 0.039(9) 0.012(6) 0.004(6) 0.010(6)
O34 0.045(9) 0.048(9) 0.038(9) 0.023(8) -0.003(7) 0.004(7)
O35 0.018(6) 0.023(7) 0.045(9) 0.001(6) 0.003(6) -0.004(6)
O36 0.021(7) 0.040(8) 0.051(10) 0.008(7) 0.002(6) -0.009(6)
O37 0.037(8) 0.025(7) 0.029(8) 0.006(6) 0.003(6) -0.001(6)
O38 0.027(7) 0.025(7) 0.038(9) 0.001(6) -0.007(6) 0.010(6)
O39 0.032(9) 0.059(11) 0.100(16) 0.011(11) 0.010(9) 0.009(8)
O40 0.045(9) 0.027(8) 0.087(14) 0.001(9) -0.007(9) -0.002(7)
O41 0.042(9) 0.044(9) 0.073(13) 0.006(9) 0.010(9) 0.001(8)
O42 0.065(11) 0.038(9) 0.070(12) 0.015(9) 0.022(9) 0.019(9)
O43 0.040(9) 0.038(9) 0.074(13) -0.001(8) 0.003(8) 0.000(7)
O44 0.030(8) 0.036(8) 0.059(11) -0.002(8) 0.004(7) -0.006(7)
O45 0.16(2) 0.047(11) 0.065(15) 0.007(10) 0.006(15) 0.047(14)
O46 0.051(11) 0.079(14) 0.093(17) 0.013(13) 0.004(11) 0.000(11)
N1 0.023(8) 0.032(9) 0.043(11) 0.006(8) -0.004(7) -0.007(7)
N2 0.048(13) 0.14(2) 0.047(14) 0.051(16) 0.009(11) 0.031(15)
N3 0.025(9) 0.040(11) 0.057(13) 0.006(10) 0.001(9) -0.012(8)
N4 0.040(11) 0.073(14) 0.063(14) 0.038(12) 0.014(10) 0.026(11)
C1 0.026(10) 0.042(11) 0.051(14) 0.027(11) 0.002(9) 0.012(9)
C2 0.030(11) 0.028(10) 0.072(17) 0.012(11) -0.012(11) 0.001(9)
C3 0.031(11) 0.015(9) 0.054(14) 0.003(9) 0.004(10) -0.001(8)
C4 0.037(11) 0.030(10) 0.042(13) 0.013(10) 0.005(9) 0.000(9)
C5 0.022(10) 0.028(10) 0.072(17) 0.021(11) -0.002(10) 0.003(8)
C6 0.026(10) 0.047(13) 0.057(15) 0.010(11) 0.011(10) 0.004(10)
C7 0.039(12) 0.033(11) 0.051(14) 0.009(10) 0.000(10) 0.006(10)
C8 0.023(10) 0.029(11) 0.083(19) 0.017(12) -0.002(11) -0.012(9)
C9 0.043(12) 0.035(11) 0.042(13) 0.014(10) 0.005(10) 0.008(10)
C10 0.061(16) 0.050(14) 0.048(16) 0.014(12) 0.002(12) 0.006(12)
C11 0.034(12) 0.053(14) 0.075(19) 0.024(13) 0.004(11) 0.010(11)
C12 0.047(12) 0.039(11) 0.043(14) 0.011(10) 0.013(10) 0.014(10)
C13 0.048(13) 0.040(12) 0.057(16) 0.010(11) 0.005(11) 0.011(11)
C14 0.045(13) 0.042(12) 0.052(15) 0.006(11) -0.004(11) 0.005(11)
C15 0.057(17) 0.057(17) 0.061(19) -0.014(15) -0.011(14) -0.011(15)
C16 0.064(17) 0.046(14) 0.058(18) 0.014(13) 0.005(14) 0.002(13)
C17 0.022(9) 0.029(10) 0.043(12) 0.006(9) 0.004(8) 0.002(8)
C18 0.035(11) 0.027(10) 0.035(12) -0.004(9) 0.001(9) -0.006(9)
C19 0.037(11) 0.015(8) 0.041(13) 0.004(8) 0.000(9) -0.003(8)
C20 0.031(11) 0.041(12) 0.047(14) 0.022(11) -0.006(9) -0.002(9)
C21 0.056(15) 0.029(11) 0.055(16) 0.010(11) 0.007(12) 0.007(11)
C22 0.027(11) 0.059(15) 0.08(2) 0.032(14) 0.002(12) 0.004(11)
C23 0.041(12) 0.019(9) 0.056(16) -0.004(10) 0.005(11) -0.017(9)
C24 0.032(11) 0.022(10) 0.080(18) 0.007(11) 0.007(11) 0.010(9)
C25 0.076(12) 0.079(12) 0.071(12) 0.035(10) 0.010(9) 0.031(10)
C26 0.115(17) 0.114(16) 0.108(16) 0.034(11) 0.018(11) 0.030(11)
C27 0.113(15) 0.096(14) 0.082(14) 0.032(10) 0.020(10) 0.028(10)
C28 0.031(11) 0.09(2) 0.043(15) 0.043(15) -0.009(10) -0.002(12)
C29 0.053(15) 0.049(14) 0.028(13) 0.000(11) -0.004(11) -0.008(12)
C30 0.067(16) 0.025(10) 0.027(12) -0.006(9) 0.009(11) -0.004(11)
C31 0.037(13) 0.051(15) 0.059(17) 0.008(13) -0.021(12) -0.024(12)
C32 0.064(17) 0.030(12) 0.056(16) -0.006(11) 0.009(13) 0.007(12)
O1W 0.040(8) 0.034(8) 0.061(11) 0.018(8) 0.008(7) 0.006(7)
O2W 0.052(9) 0.034(8) 0.047(10) -0.004(7) -0.005(8) 0.018(8)
O3W 0.040(8) 0.028(7) 0.072(12) 0.011(8) -0.001(8) 0.000(7)
O4W 0.042(9) 0.032(8) 0.080(13) 0.007(8) 0.005(8) 0.008(7)
O5W 0.047(9) 0.063(10) 0.053(11) -0.004(9) -0.007(8) 0.026(9)
O6W 0.034(8) 0.056(10) 0.058(11) 0.009(9) -0.008(7) -0.007(7)
OW1 0.027(8) 0.046(9) 0.053(10) 0.012(8) -0.011(7) -0.011(7)
OW2 0.055(10) 0.035(8) 0.069(13) 0.008(8) -0.025(9) -0.009(8)
OW3 0.061(11) 0.061(11) 0.055(11) 0.011(9) 0.005(9) 0.031(10)
OW4 0.041(8) 0.041(8) 0.056(11) 0.008(8) -0.005(8) -0.015(7)
OW5 0.082(15) 0.124(19) 0.061(14) 0.001(14) -0.011(12) 0.049(15)

loop_
_atom_type_symbol
_atom_type_description
_atom_type_scat_dispersion_real
_atom_type_scat_dispersion_imag
_atom_type_scat_source
C C 0.0033 0.0016 'International Tables Vol C Tables 4.2.6.8 and 6.1.1.4'
H H 0.0000 0.0000 'International Tables Vol C Tables 4.2.6.8 and 6.1.1.4'
N N 0.0061 0.0033 'International Tables Vol C Tables 4.2.6.8 and 6.1.1.4'
O O 0.0106 0.0060 'International Tables Vol C Tables 4.2.6.8 and 6.1.1.4'
Co Co 0.3494 0.9721 'International Tables Vol C Tables 4.2.6.8 and 6.1.1.4'
Mo Mo -1.6832 0.6857 'International Tables Vol C Tables 4.2.6.8 and 6.1.1.4'

loop_
_geom_angle_atom_site_label_1
_geom_angle_atom_site_label_2
_geom_angle_atom_site_label_3
_geom_angle
O3 Mo1 O38 104.6(7)
O3 Mo1 O9 99.7(6)
O38 Mo1 O9 103.8(6)
O3 Mo1 O24 93.6(6)
O38 Mo1 O24 101.9(6)
O9 Mo1 O24 146.9(5)
O3 Mo1 O25 166.0(5)
O38 Mo1 O25 87.3(5)
O9 Mo1 O25 84.2(5)
O24 Mo1 O25 76.5(5)
O3 Mo1 O16 99.4(6)
O38 Mo1 O16 155.9(6)
O9 Mo1 O16 73.6(5)
O24 Mo1 O16 74.3(5)
O25 Mo1 O16 68.7(4)
O3 Mo1 Co2 132.5(5)
O38 Mo1 Co2 86.6(4)
O9 Mo1 Co2 122.6(4)
O24 Mo1 Co2 39.1(4)
O25 Mo1 Co2 39.3(3)
O16 Mo1 Co2 75.5(3)
O19 Mo2 O1 104.8(8)
O19 Mo2 O27 98.9(7)
O1 Mo2 O27 100.5(7)
O19 Mo2 O9 102.1(7)
O1 Mo2 O9 95.1(7)
O27 Mo2 O9 149.7(5)
O19 Mo2 O16 89.4(6)
O1 Mo2 O16 163.6(6)
O27 Mo2 O16 85.1(6)
O9 Mo2 O16 73.5(5)
O19 Mo2 O15 158.6(6)
O1 Mo2 O15 95.8(6)
O27 Mo2 O15 71.3(5)
O9 Mo2 O15 81.4(5)
O16 Mo2 O15 71.2(5)
O14 Mo3 O4 105.0(8)
O14 Mo3 O17 103.5(7)
O4 Mo3 O17 98.6(7)
O14 Mo3 O27 96.0(7)
O4 Mo3 O27 101.8(7)
O17 Mo3 O27 146.9(6)
O14 Mo3 O15 160.8(7)
O4 Mo3 O15 91.8(6)
O17 Mo3 O15 82.7(6)
O27 Mo3 O15 71.0(5)
O14 Mo3 O29 93.7(6)
O4 Mo3 O29 160.6(6)
O17 Mo3 O29 71.6(6)
O27 Mo3 O29 80.8(5)
O15 Mo3 O29 70.8(4)
O34 Mo4 O36 104.3(7)
O34 Mo4 O32 97.2(7)
O36 Mo4 O32 100.2(7)
O34 Mo4 O17 101.4(7)
O36 Mo4 O17 98.9(7)
O32 Mo4 O17 149.1(5)
O34 Mo4 O29 93.7(6)
O36 Mo4 O29 161.3(6)
O32 Mo4 O29 82.1(6)
O17 Mo4 O29 72.4(5)
O34 Mo4 O11 162.6(6)
O36 Mo4 O11 91.7(6)
O32 Mo4 O11 72.8(5)
O17 Mo4 O11 82.5(5)
O29 Mo4 O11 71.1(4)
O37 Mo5 O30 106.0(7)
O37 Mo5 O32 106.0(7)
O30 Mo5 O32 98.4(7)
O37 Mo5 O13 97.9(6)
O30 Mo5 O13 96.1(6)
O32 Mo5 O13 147.2(6)
O37 Mo5 O11 156.5(6)
O30 Mo5 O11 97.1(6)
O32 Mo5 O11 74.3(5)
O13 Mo5 O11 74.9(5)
O37 Mo5 O23 86.4(6)
O30 Mo5 O23 166.1(6)
O32 Mo5 O23 83.7(5)
O13 Mo5 O23 75.6(5)
O11 Mo5 O23 70.2(5)
O37 Mo5 Co2 84.5(4)
O30 Mo5 Co2 134.1(5)
O32 Mo5 Co2 121.9(4)
O13 Mo5 Co2 38.1(4)
O11 Mo5 Co2 76.1(3)
O23 Mo5 Co2 39.1(3)
O5 Mo6 O6 105.3(7)
O5 Mo6 O22 104.1(6)
O6 Mo6 O22 99.0(6)
O5 Mo6 O11 99.7(6)
O6 Mo6 O11 93.8(6)
O22 Mo6 O11 148.9(6)
O5 Mo6 O13 157.1(6)
O6 Mo6 O13 97.2(6)
O22 Mo6 O13 76.1(5)
O11 Mo6 O13 74.3(5)
O5 Mo6 O25 88.0(6)
O6 Mo6 O25 164.0(5)
O22 Mo6 O25 86.0(5)
O11 Mo6 O25 74.9(5)
O13 Mo6 O25 69.1(4)
O5 Mo6 Co1 86.4(5)
O6 Mo6 Co1 132.1(4)
O22 Mo6 Co1 123.5(4)
O11 Mo6 Co1 38.3(3)
O13 Mo6 Co1 75.2(3)
O25 Mo6 Co1 38.3(3)
O31 Mo7 O26 106.1(7)
O31 Mo7 O22 100.4(6)
O26 Mo7 O22 102.9(6)
O31 Mo7 O18 96.9(6)
O26 Mo7 O18 95.4(6)
O22 Mo7 O18 150.1(6)
O31 Mo7 O21 94.6(6)
O26 Mo7 O21 156.7(6)
O22 Mo7 O21 83.4(5)
O18 Mo7 O21 71.1(5)
O31 Mo7 O13 163.8(6)
O26 Mo7 O13 90.1(6)
O22 Mo7 O13 74.6(5)
O18 Mo7 O13 82.1(5)
O21 Mo7 O13 69.7(4)
O20 Mo8 O2 106.4(7)
O20 Mo8 O7 100.1(7)
O2 Mo8 O7 102.8(7)
O20 Mo8 O18 99.9(7)
O2 Mo8 O18 95.4(6)
O7 Mo8 O18 147.8(6)
O20 Mo8 O21 92.6(6)
O2 Mo8 O21 158.6(6)
O7 Mo8 O21 82.9(6)
O18 Mo8 O21 71.2(5)
O20 Mo8 O12 161.6(6)
O2 Mo8 O12 91.8(6)
O7 Mo8 O12 72.9(5)
O18 Mo8 O12 80.2(5)
O21 Mo8 O12 69.9(4)
O28 Mo9 O8 106.1(8)
O28 Mo9 O10 98.0(7)
O8 Mo9 O10 103.0(7)
O28 Mo9 O7 99.2(7)
O8 Mo9 O7 97.8(6)
O10 Mo9 O7 148.0(6)
O28 Mo9 O12 94.3(6)
O8 Mo9 O12 158.5(6)
O10 Mo9 O12 80.3(5)
O7 Mo9 O12 71.7(6)
O28 Mo9 O24 162.8(6)
O8 Mo9 O24 90.8(6)
O10 Mo9 O24 74.6(5)
O7 Mo9 O24 81.2(6)
O12 Mo9 O24 69.4(5)
O35 Mo10 O33 106.4(7)
O35 Mo10 O10 100.9(6)
O33 Mo10 O10 104.3(6)
O35 Mo10 O16 92.2(6)
O33 Mo10 O16 101.0(6)
O10 Mo10 O16 146.7(6)
O35 Mo10 O23 161.7(5)
O33 Mo10 O23 89.2(5)
O10 Mo10 O23 83.8(5)
O16 Mo10 O23 75.2(5)
O35 Mo10 O24 94.6(6)
O33 Mo10 O24 158.6(5)
O10 Mo10 O24 74.8(5)
O16 Mo10 O24 73.7(5)
O23 Mo10 O24 69.4(4)
O35 Mo10 Co1 130.2(5)
O33 Mo10 Co1 87.6(5)
O10 Mo10 Co1 122.0(4)
O16 Mo10 Co1 38.0(4)
O23 Mo10 Co1 39.1(4)
O24 Mo10 Co1 75.6(3)
O25 Co1 O16 87.3(6)
O25 Co1 O11 89.0(6)
O16 Co1 O11 174.3(7)
O25 Co1 O23 85.1(5)
O16 Co1 O23 88.1(6)
O11 Co1 O23 87.3(6)
O25 Co1 O15 95.3(5)
O16 Co1 O15 87.1(6)
O11 Co1 O15 97.5(6)
O23 Co1 O15 175.2(6)
O25 Co1 O29 175.9(6)
O16 Co1 O29 96.8(6)
O11 Co1 O29 86.9(6)
O23 Co1 O29 95.2(6)
O15 Co1 O29 84.7(6)
O25 Co1 Co2 42.5(4)
O16 Co1 Co2 87.0(4)
O11 Co1 Co2 87.4(4)
O23 Co1 Co2 42.6(4)
O15 Co1 Co2 137.6(4)
O29 Co1 Co2 137.7(4)
O25 Co1 Mo10 96.1(4)
O16 Co1 Mo10 41.1(4)
O11 Co1 Mo10 135.2(4)
O23 Co1 Mo10 49.2(4)
O15 Co1 Mo10 126.0(4)
O29 Co1 Mo10 87.1(4)
Co2 Co1 Mo10 68.36(7)
O25 Co1 Mo6 49.8(4)
O16 Co1 Mo6 136.2(4)
O11 Co1 Mo6 41.3(4)
O23 Co1 Mo6 95.6(4)
O15 Co1 Mo6 88.3(4)
O29 Co1 Mo6 126.1(4)
Co2 Co1 Mo6 68.07(7)
Mo10 Co1 Mo6 136.42(9)
O13 Co2 O23 88.8(6)
O13 Co2 O25 87.4(6)
O23 Co2 O25 84.8(6)
O13 Co2 O24 175.0(6)
O23 Co2 O24 87.1(6)
O25 Co2 O24 89.3(6)
O13 Co2 O12 97.2(6)
O23 Co2 O12 94.4(6)
O25 Co2 O12 175.4(6)
O24 Co2 O12 86.1(6)
O13 Co2 O21 86.6(5)
O23 Co2 O21 175.2(6)
O25 Co2 O21 96.3(5)
O24 Co2 O21 97.5(5)
O12 Co2 O21 84.8(5)
O13 Co2 Co1 87.3(4)
O23 Co2 Co1 42.9(4)
O25 Co2 Co1 41.9(4)
O24 Co2 Co1 87.7(4)
O12 Co2 Co1 137.1(4)
O21 Co2 Co1 138.0(4)
O13 Co2 Mo1 136.4(4)
O23 Co2 Mo1 96.1(4)
O25 Co2 Mo1 50.3(4)
O24 Co2 Mo1 41.3(4)
O12 Co2 Mo1 125.4(4)
O21 Co2 Mo1 88.2(3)
Co1 Co2 Mo1 68.66(7)
O13 Co2 Mo5 41.0(4)
O23 Co2 Mo5 49.8(4)
O25 Co2 Mo5 95.2(4)
O24 Co2 Mo5 135.8(4)
O12 Co2 Mo5 87.7(4)
O21 Co2 Mo5 125.5(3)
Co1 Co2 Mo5 68.11(7)
Mo1 Co2 Mo5 136.77(10)
O5W Co3 O2W 174.2(6)
O5W Co3 O6W 90.6(7)
O2W Co3 O6W 90.4(6)
O5W Co3 O1W 94.2(7)
O2W Co3 O1W 85.4(6)
O6W Co3 O1W 172.3(7)
O5W Co3 O3W 85.5(6)
O2W Co3 O3W 88.8(6)
O6W Co3 O3W 93.3(7)
O1W Co3 O3W 93.0(6)
O5W Co3 O4W 90.1(7)
O2W Co3 O4W 95.7(6)
O6W Co3 O4W 86.8(7)
O1W Co3 O4W 87.2(6)
O3W Co3 O4W 175.6(7)
Mo8 O7 Mo9 116.8(7)
Mo1 O9 Mo2 116.8(6)
Mo10 O10 Mo9 115.3(6)
Co1 O11 Mo6 100.4(5)
Co1 O11 Mo5 101.4(6)
Mo6 O11 Mo5 102.0(6)
Co1 O11 Mo4 100.2(5)
Mo6 O11 Mo4 153.3(6)
Mo5 O11 Mo4 90.4(4)
Co2 O12 Mo8 102.5(6)
Co2 O12 Mo9 102.4(6)
Mo8 O12 Mo9 92.2(5)
Co2 O13 Mo5 100.9(6)
Co2 O13 Mo6 102.1(5)
Mo5 O13 Mo6 102.3(6)
Co2 O13 Mo7 101.6(5)
Mo5 O13 Mo7 151.9(6)
Mo6 O13 Mo7 89.2(5)
Co1 O15 Mo2 99.8(6)
Co1 O15 Mo3 102.7(5)
Mo2 O15 Mo3 94.6(5)
Co1 O16 Mo10 100.9(6)
Co1 O16 Mo2 101.9(6)
Mo10 O16 Mo2 150.3(7)
Co1 O16 Mo1 101.5(6)
Mo10 O16 Mo1 102.8(6)
Mo2 O16 Mo1 91.0(5)
Mo3 O17 Mo4 116.9(7)
Mo8 O18 Mo7 115.0(6)
Co2 O21 Mo8 102.6(5)
Co2 O21 Mo7 102.2(5)
Mo8 O21 Mo7 97.4(4)
Mo6 O22 Mo7 115.4(6)
Co2 O23 Co1 94.5(5)
Co2 O23 Mo5 91.1(5)
Co1 O23 Mo5 101.0(6)
Co2 O23 Mo10 102.4(5)
Co1 O23 Mo10 91.7(5)
Mo5 O23 Mo10 160.7(6)
Co2 O24 Mo1 99.6(6)
Co2 O24 Mo9 102.0(6)
Mo1 O24 Mo9 152.2(6)
Co2 O24 Mo10 100.9(5)
Mo1 O24 Mo10 103.1(6)
Mo9 O24 Mo10 89.7(5)
Co1 O25 Co2 95.6(5)
Co1 O25 Mo1 102.4(5)
Co2 O25 Mo1 90.4(5)
Co1 O25 Mo6 91.9(5)
Co2 O25 Mo6 101.2(5)
Mo1 O25 Mo6 160.7(5)
Mo2 O27 Mo3 119.0(6)
Co1 O29 Mo4 101.8(6)
Co1 O29 Mo3 101.8(6)
Mo4 O29 Mo3 94.0(5)
Mo5 O32 Mo4 117.7(7)
C7 N1 C6 123.9(18)
C15 N2 C14 120(2)
C23 N3 C22 124.0(18)
C30 N4 C31 119(2)
O39 C1 O40 125(2)
O39 C1 C2 121(2)
O40 C1 C2 114.0(18)
C3 C2 C1 121.0(18)
C2 C3 C4 124.3(17)
C8 C4 C5 118.0(19)
C8 C4 C3 123.5(19)
C5 C4 C3 118.4(18)
C6 C5 C4 118(2)
N1 C6 C5 120(2)
N1 C7 C8 118(2)
C4 C8 C7 122(2)
O42 C9 O41 122(2)
O42 C9 C10 124(2)
O41 C9 C10 114.3(19)
C11 C10 C9 123(2)
C10 C11 C12 122(3)
C11 C12 C13 129(2)
C11 C12 C16 116(2)
C13 C12 C16 116(2)
C14 C13 C12 121(2)
C13 C14 N2 120(2)
N2 C15 C16 125(3)
C15 C16 C12 118(2)
O43 C17 O44 124.6(18)
O43 C17 C18 122.5(18)
O44 C17 C18 112.9(17)
C19 C18 C17 120.7(18)
C18 C19 C20 125.0(18)
C24 C20 C21 118.6(19)
C24 C20 C19 122(2)
C21 C20 C19 119.8(19)
C22 C21 C20 119(2)
N3 C22 C21 119(2)
N3 C23 C24 118.8(19)
C20 C24 C23 120(2)
O45 C25 O46 122(3)
O45 C25 C26 138(4)
O46 C25 C26 99(3)
C27 C26 C25 114(4)
C26 C27 C28 126(4)
C29 C28 C32 115(2)
C29 C28 C27 112(2)
C32 C28 C27 133(3)
C30 C29 C28 121(2)
C29 C30 N4 122(2)
C32 C31 N4 120(2)
C31 C32 C28 122(2)

loop_
_geom_bond_atom_site_label_1
_geom_bond_atom_site_label_2
_geom_bond_distance
Mo1 O3 1.704(13)
Mo1 O38 1.719(13)
Mo1 O9 1.891(14)
Mo1 O24 1.993(14)
Mo1 O25 2.290(12)
Mo1 O16 2.296(14)
Mo1 Co2 2.974(3)
Mo2 O19 1.690(14)
Mo2 O1 1.712(15)
Mo2 O27 1.926(13)
Mo2 O9 1.934(14)
Mo2 O16 2.271(14)
Mo2 O15 2.271(14)
Mo3 O14 1.707(14)
Mo3 O4 1.725(16)
Mo3 O17 1.921(13)
Mo3 O27 1.947(13)
Mo3 O15 2.270(14)
Mo3 O29 2.286(14)
Mo4 O34 1.690(14)
Mo4 O36 1.712(13)
Mo4 O32 1.910(15)
Mo4 O17 1.954(15)
Mo4 O29 2.228(13)
Mo4 O11 2.331(13)
Mo5 O37 1.703(15)
Mo5 O30 1.713(13)
Mo5 O32 1.908(14)
Mo5 O13 1.998(12)
Mo5 O11 2.272(14)
Mo5 O23 2.281(12)
Mo5 Co2 2.988(3)
Mo6 O5 1.714(14)
Mo6 O6 1.723(12)
Mo6 O22 1.900(13)
Mo6 O11 2.018(13)
Mo6 O13 2.281(13)
Mo6 O25 2.300(13)
Mo6 Co1 3.008(3)
Mo7 O31 1.683(15)
Mo7 O26 1.716(12)
Mo7 O22 1.926(14)
Mo7 O18 2.008(15)
Mo7 O21 2.252(12)
Mo7 O13 2.323(13)
Mo8 O20 1.701(14)
Mo8 O2 1.715(13)
Mo8 O7 1.888(14)
Mo8 O18 2.002(13)
Mo8 O21 2.249(12)
Mo8 O12 2.279(13)
Mo9 O28 1.715(15)
Mo9 O8 1.717(13)
Mo9 O10 1.935(14)
Mo9 O7 1.964(14)
Mo9 O12 2.275(13)
Mo9 O24 2.294(14)
Mo10 O35 1.697(12)
Mo10 O33 1.717(13)
Mo10 O10 1.905(15)
Mo10 O16 2.015(13)
Mo10 O23 2.279(13)
Mo10 O24 2.306(13)
Mo10 Co1 3.007(3)
Co1 O25 1.863(12)
Co1 O16 1.884(13)
Co1 O11 1.896(12)
Co1 O23 1.896(14)
Co1 O15 1.952(13)
Co1 O29 1.962(13)
Co1 Co2 2.777(3)
Co2 O13 1.876(13)
Co2 O23 1.886(12)
Co2 O25 1.884(12)
Co2 O24 1.901(13)
Co2 O12 1.909(15)
Co2 O21 1.938(12)
Co3 O5W 2.087(17)
Co3 O2W 2.104(16)
Co3 O6W 2.095(17)
Co3 O1W 2.104(14)
Co3 O3W 2.108(16)
Co3 O4W 2.117(16)
O39 C1 1.19(3)
O40 C1 1.32(3)
O41 C9 1.31(3)
O42 C9 1.20(3)
O43 C17 1.20(2)
O44 C17 1.27(2)
O45 C25 1.23(4)
O46 C25 1.22(4)
N1 C7 1.32(3)
N1 C6 1.32(3)
N2 C15 1.31(4)
N2 C14 1.38(3)
N3 C23 1.29(3)
N3 C22 1.32(3)
N4 C30 1.35(3)
N4 C31 1.37(3)
C1 C2 1.51(3)
C2 C3 1.31(3)
C3 C4 1.49(3)
C4 C8 1.36(3)
C4 C5 1.42(3)
C5 C6 1.39(3)
C7 C8 1.39(3)
C9 C10 1.50(4)
C10 C11 1.34(3)
C11 C12 1.40(3)
C12 C13 1.42(3)
C12 C16 1.48(3)
C13 C14 1.38(3)
C15 C16 1.35(4)
C17 C18 1.53(3)
C18 C19 1.29(3)
C19 C20 1.52(3)
C20 C24 1.37(3)
C20 C21 1.37(3)
C21 C22 1.38(3)
C23 C24 1.37(3)
C25 C26 1.481(12)
C26 C27 1.318(11)
C27 C28 1.50(5)
C28 C29 1.39(4)
C28 C32 1.42(3)
C29 C30 1.31(4)
C31 C32 1.30(4)
